data_1544837
loop_
_publ_author_name
'Roszak, Kinga'
'Katrusiak, Andrzej'
'Dega-Szafran, Zofia'
'Komasa, Anna'
'Kowalczyk, Iwona'
'Szafran, Miros\/law'

_publ_contact_author_address
;
Faculty of Chemistry,
Adam Mickiewicz University,
Umultowska 89b, 61-614 Pozna\'n
Poland
;
_publ_contact_author_email katran@amu.edu.pl
_publ_contact_author_fax +48(61)8291555
_publ_contact_author_name
;
Andrzej Katrusiak
;
_publ_contact_author_phone +48(61)8291590
_publ_section_title
;
 Conformational flexibility and pseudosymmetric aggregation in a betainium
 salt hydrate
;
_journal_name_full 'Structural Chemistry'
_journal_paper_doi 10.1007/s11224-016-0889-4
_journal_year 2016
_chemical_formula_moiety 'C10 H14 N O2, I, H2 O'
_chemical_formula_sum 'C10 H16 I N O3'
_chemical_formula_weight 325.14
_chemical_name_common
;
3-(trimethylammonium)-benzoic acid iodide hydrate
;
_chemical_name_systematic
;
3-(trimethylammonium)-benzoic acid iodide hydrate
;
_space_group_IT_number 7
_symmetry_cell_setting monoclinic
_symmetry_space_group_name_Hall 'P -2yc'
_symmetry_space_group_name_H-M 'P 1 c 1'
_atom_sites_solution_hydrogens geom
_atom_sites_solution_primary direct
_atom_sites_solution_secondary difmap
_audit_creation_method SHELXL
_cell_angle_alpha 90.00
_cell_angle_beta 118.510(9)
_cell_angle_gamma 90.00
_cell_formula_units_Z 8
_cell_length_a 19.5570(14)
_cell_length_b 7.7351(4)
_cell_length_c 19.6840(14)
_cell_measurement_reflns_used 11242
_cell_measurement_temperature 290(2)
_cell_measurement_theta_max 29.11
_cell_measurement_theta_min 2.88
_cell_volume 2616.6(4)
_computing_cell_refinement 'Bruker FRAMBO'
_computing_data_collection 'Bruker FRAMBO'
_computing_data_reduction 'Bruker SHELXTL'
_computing_molecular_graphics
;X-Seed (Barbour, 2001) 
and POV-Ray (Persistence of Vision, 2004)
Mercury (2008)
;
_computing_publication_material 'SHELXL (Sheldrick, 2014)'
_computing_structure_refinement 'SHELXL (Sheldrick, 2014)'
_computing_structure_solution 'SHELXS (Sheldrick, 2014)'
_diffrn_ambient_temperature 290(2)
_diffrn_measured_fraction_theta_full 0.999
_diffrn_measured_fraction_theta_max 0.999
_diffrn_measurement_device_type 'multiwire proportional'
_diffrn_measurement_method 'phi and omega scans'
_diffrn_radiation_monochromator graphite
_diffrn_radiation_source 'fine-focus sealed tube'
_diffrn_radiation_type MoK\a
_diffrn_radiation_wavelength 0.71073
_diffrn_reflns_av_R_equivalents 0.0686
_diffrn_reflns_av_sigmaI/netI 0.0430
_diffrn_reflns_limit_h_max 25
_diffrn_reflns_limit_h_min -26
_diffrn_reflns_limit_k_max 10
_diffrn_reflns_limit_k_min -10
_diffrn_reflns_limit_l_max 24
_diffrn_reflns_limit_l_min -26
_diffrn_reflns_number 23175
_diffrn_reflns_theta_full 26.00
_diffrn_reflns_theta_max 29.27
_diffrn_reflns_theta_min 2.90
_exptl_absorpt_coefficient_mu 2.437
_exptl_absorpt_correction_T_max 0.823
_exptl_absorpt_correction_T_min 0.746
_exptl_absorpt_correction_type multi-scan
_exptl_absorpt_process_details
; 
Correction for absorption was made using XEMP (SHELXTL, 
Sheldrick (2014).
;
_exptl_crystal_colour colourless
_exptl_crystal_density_diffrn 1.651
_exptl_crystal_density_method 'not measured'
_exptl_crystal_description plate
_exptl_crystal_F_000 1280
_exptl_crystal_size_max 0.25
_exptl_crystal_size_mid 0.10
_exptl_crystal_size_min 0.08
_refine_diff_density_max 1.143
_refine_diff_density_min -0.845
_refine_diff_density_rms 0.201
_refine_ls_abs_structure_details 'Flack H D (1983), Acta Cryst. A39, 876-881'
_refine_ls_abs_structure_Flack 0.2(1)
_refine_ls_extinction_expression Fc^*^=kFc[1+0.001xFc^2^\l^3^/sin(2\q)]^-1/4^
_refine_ls_extinction_method SHELXL
_refine_ls_goodness_of_fit_ref 1.000
_refine_ls_hydrogen_treatment constr
_refine_ls_matrix_type full
_refine_ls_number_parameters 554
_refine_ls_number_reflns 11242
_refine_ls_number_restraints 37
_refine_ls_restrained_S_all 1.104
_refine_ls_R_factor_all 0.1090
_refine_ls_R_factor_gt 0.0581
_refine_ls_shift/su_max 0.000
_refine_ls_shift/su_mean 0.000
_refine_ls_structure_factor_coef Fsqd
_refine_ls_weighting_details 'calc w=1/[\s^2^(Fo^2^)+(0.0100P)^2^+0.3533P] where P=(Fo^2^+2Fc^2^)/3'
_refine_ls_weighting_scheme calc
_refine_ls_wR_factor_gt 0.0795
_refine_ls_wR_factor_ref 0.1127
_reflns_number_gt 10170
_reflns_number_total 11242
_reflns_threshold_expression >2sigma(I)
_journal_article_reference 'Structural Chemistry'
_cod_data_source_file CIF.cif
_cod_data_source_block 290K
_cod_original_cell_volume 2616.6(3)
_cod_original_sg_symbol_H-M Pc
_cod_database_code 1544837

loop_
_symmetry_equiv_pos_as_xyz
'x, y, z'
'x, -y, z+1/2'

loop_
_atom_site_label
_atom_site_type_symbol
_atom_site_fract_x
_atom_site_fract_y
_atom_site_fract_z
_atom_site_U_iso_or_equiv
_atom_site_adp_type
_atom_site_occupancy
_atom_site_symmetry_multiplicity
_atom_site_calc_flag
_atom_site_refinement_flags
_atom_site_disorder_assembly
_atom_site_disorder_group
I1 I 0.13347(7) 0.9738(2) 0.18056(7) 0.0536(5) Uani 1 1 d DU . .
I2 I -0.18720(7) 0.48462(6) 0.01110(6) 0.05370(6) Uani 1 1 d DU . .
I3 I 0.30197(7) 0.52588(7) -0.00146(7) 0.05140(5) Uani 1 1 d DU . .
I4 I 0.62346(6) 0.98484(2) 0.66847(7) 0.05280(5) Uani 1 1 d DU . .
O1 O -0.1201(7) 0.8608(3) -0.13950(7) 0.0650(4) Uani 1 1 d U . .
H1 H -0.1576 0.8039 -0.1446 0.098 Uiso 1 1 calc RD . .
O2 O -0.1494(6) 1.0438(5) -0.0657(7) 0.048(3) Uani 1 1 d U . .
C7 C -0.10910(1) 0.9960(2) -0.0912(1) 0.0370(5) Uani 1 1 d U . .
C1 C -0.03130(1) 1.0930(3) -0.0713(1) 0.0300(5) Uani 1 1 d DU . .
C2 C -0.01520(2) 1.2510(2) -0.0259(9) 0.0200(4) Uani 1 1 d U . .
H2 H -0.0487 1.2941 -0.0088 0.024 Uiso 1 1 calc R . .
C3 C 0.0610(9) 1.3390(2) -0.0087(1) 0.0310(4) Uani 1 1 d U . .
C4 C 0.1021(1) 1.2760(2) -0.0338(1) 0.0370(5) Uani 1 1 d DU . .
H4 H 0.1498 1.3290 -0.0188 0.045 Uiso 1 1 calc R . .
C5 C 0.0857(1) 1.1370(3) -0.0808(1) 0.0440(6) Uani 1 1 d DU . .
H5 H 0.1165 1.1066 -0.1031 0.052 Uiso 1 1 calc RD . .
C6 C 0.0232(1) 1.0480(2) -0.09320(1) 0.0550(6) Uani 1 1 d DU . .
H6 H 0.0153 0.9439 -0.1194 0.066 Uiso 1 1 calc R . .
N1 N 0.0744(1) 1.4947(1) 0.0448(1) 0.0330(4) Uani 1 1 d U . .
C8 C 0.0280(7) 1.5143(7) 0.0810(8) 0.0570(4) Uani 1 1 d U . .
H8A H -0.0240 1.5444 0.0431 0.086 Uiso 1 1 calc R . .
H8B H 0.0492 1.6042 0.1191 0.086 Uiso 1 1 calc R . .
H8C H 0.0272 1.4077 0.1056 0.086 Uiso 1 1 calc R . .
C9 C 0.1606(5) 1.4664(2) 0.1124(5) 0.0320(2) Uani 1 1 d U . .
H9A H 0.1626 1.3639 0.1408 0.048 Uiso 1 1 calc R . .
H9B H 0.1762 1.5643 0.1466 0.048 Uiso 1 1 calc R . .
H9C H 0.1952 1.4540 0.0908 0.048 Uiso 1 1 calc R . .
C10 C 0.0789(7) 1.6465(3) -0.0018(6) 0.0420(3) Uani 1 1 d U . .
H10A H 0.1200 1.6273 -0.0144 0.063 Uiso 1 1 calc R . .
H10B H 0.0891 1.7505 0.0281 0.063 Uiso 1 1 calc R . .
H10C H 0.0303 1.6577 -0.0485 0.063 Uiso 1 1 calc R . .
O11 O 0.0700(8) 1.5457(6) 0.2630(9) 0.0620(4) Uani 1 1 d U . .
H11 H 0.1074 1.4803 0.2774 0.093 Uiso 1 1 calc RD . .
O12 O 0.0257(7) 1.3428(5) 0.3139(7) 0.0450(3) Uani 1 1 d U . .
C17 C 0.0231(1) 1.4910(2) 0.2926(1) 0.0530(6) Uani 1 1 d U . .
C11 C -0.0442(1) 1.5890(3) 0.2615(1) 0.0300(5) Uani 1 1 d DU . .
C12 C -0.0576(2) 1.7430(3) 0.2184(1) 0.0390(6) Uani 1 1 d U . .
H12 H -0.0203 1.7811 0.2055 0.047 Uiso 1 1 calc R . .
C13 C -0.1251(1) 1.8370(3) 0.1951(1) 0.0280(5) Uani 1 1 d U . .
C14 C -0.1780(2) 1.7950(3) 0.2214(1) 0.0430(6) Uani 1 1 d U . .
H14 H -0.2208 1.8651 0.2097 0.052 Uiso 1 1 calc R . .
C15 C -0.1658(3) 1.6480(3) 0.2645(2) 0.0560(7) Uani 1 1 d U . .
H15 H -0.1996 1.6185 0.2834 0.067 Uiso 1 1 calc R . .
C16 C -0.1029(1) 1.5460(2) 0.2794(1) 0.0370(5) Uani 1 1 d DU . .
H16 H -0.0992 1.4404 0.3034 0.045 Uiso 1 1 calc R . .
N2 N -0.1393(2) 1.9920(2) 0.1437(1) 0.0390(5) Uani 1 1 d DU . .
C18 C -0.0737(8) 2.0483(8) 0.1352(8) 0.0450(4) Uani 1 1 d DU . .
H18A H -0.0290 2.0596 0.1853 0.067 Uiso 1 1 calc R . .
H18B H -0.0853 2.1581 0.1093 0.067 Uiso 1 1 calc R . .
H18C H -0.0630 1.9651 0.1053 0.067 Uiso 1 1 calc R . .
C19 C -0.2123(2) 1.9890(2) 0.0654(2) 0.0450(7) Uani 1 1 d U . .
H19A H -0.2121 1.8878 0.0373 0.067 Uiso 1 1 calc R . .
H19B H -0.2134 2.0904 0.0367 0.067 Uiso 1 1 calc R . .
H19C H -0.2574 1.9878 0.0727 0.067 Uiso 1 1 calc R . .
C20 C -0.1357(1) 2.1530(3) 0.1840(1) 0.0450(7) Uani 1 1 d U . .
H20A H -0.1783 2.1577 0.1954 0.067 Uiso 1 1 calc R . .
H20B H -0.1392 2.2497 0.1517 0.067 Uiso 1 1 calc R . .
H20C H -0.0874 2.1591 0.2313 0.067 Uiso 1 1 calc R . .
O21 O 0.5531(6) 1.6340(4) 0.3072(6) 0.0390(3) Uani 1 1 d DU . .
H21 H 0.5992 1.6601 0.3259 0.059 Uiso 1 1 calc RD . .
O22 O 0.5956(7) 1.4244(6) 0.2625(7) 0.0570(4) Uani 1 1 d DU . .
C27 C 0.5412(8) 1.4808(6) 0.2720(1) 0.0300(4) Uani 1 1 d DU . .
C21 C 0.4699(1) 1.3990(2) 0.2533(1) 0.0240(4) Uani 1 1 d U . .
C22 C 0.4492(1) 1.2630(3) 0.2090(1) 0.0410(5) Uani 1 1 d U . .
H22 H 0.4830 1.2275 0.1908 0.049 Uiso 1 1 calc R . .
C23 C 0.3876(9) 1.1750(2) 0.1879(9) 0.0220(4) Uani 1 1 d U . .
C24 C 0.3306(1) 1.2270(3) 0.2173(1) 0.0360(5) Uani 1 1 d U . .
H24 H 0.2860 1.1644 0.2067 0.044 Uiso 1 1 calc R . .
C25 C 0.3521(1) 1.3770(2) 0.2612(1) 0.0350(5) Uani 1 1 d DU . .
H25 H 0.3185 1.4205 0.2781 0.042 Uiso 1 1 calc RD . .
C26 C 0.4223(8) 1.4686(7) 0.2818(8) 0.0170(3) Uani 1 1 d DU . .
H26 H 0.4358 1.5678 0.3122 0.020 Uiso 1 1 calc R . .
N3 N 0.3599(1) 1.0120(2) 0.1404(1) 0.0300(4) Uani 1 1 d U . .
C28 C 0.3748(9) 1.0340(2) 0.0679(9) 0.0450(6) Uani 1 1 d U . .
H28A H 0.3549 1.1440 0.0437 0.067 Uiso 1 1 calc R . .
H28B H 0.3489 0.9432 0.0314 0.067 Uiso 1 1 calc R . .
H28C H 0.4297 1.0290 0.0850 0.067 Uiso 1 1 calc R . .
C29 C 0.2854(9) 0.9530(2) 0.1091(1) 0.0450(5) Uani 1 1 d U . .
H29A H 0.2759 0.9088 0.1494 0.067 Uiso 1 1 calc R . .
H29B H 0.2779 0.8622 0.0729 0.067 Uiso 1 1 calc R . .
H29C H 0.2500 1.0458 0.0830 0.067 Uiso 1 1 calc R . .
C30 C 0.4172(7) 0.8638(1) 0.1842(7) 0.0450(4) Uani 1 1 d U . .
H30A H 0.4665 0.9116 0.2207 0.067 Uiso 1 1 calc R . .
H30B H 0.4238 0.7920 0.1480 0.067 Uiso 1 1 calc R . .
H30C H 0.3968 0.7957 0.2112 0.067 Uiso 1 1 calc R . .
O31 O 0.3581(7) 1.0477(1) 0.4036(8) 0.0480(3) Uani 1 1 d DU . .
H31 H 0.3237 0.9760 0.3938 0.072 Uiso 1 1 calc RD . .
O32 O 0.3997(8) 0.8481(18) 0.3530(8) 0.0710(4) Uani 1 1 d DU . .
C37 C 0.4162(8) 0.9751(18) 0.3963(9) 0.0320(4) Uani 1 1 d DU . .
C31 C 0.4855(1) 1.1010(3) 0.4148(1) 0.0320(5) Uani 1 1 d DU . .
C32 C 0.4950(1) 1.2420(2) 0.4620(1) 0.0280(5) Uani 1 1 d U . .
H32 H 0.4587 1.2675 0.4783 0.033 Uiso 1 1 calc R . .
C33 C 0.5598(1) 1.3420(3) 0.4837(1) 0.0320(5) Uani 1 1 d U . .
C34 C 0.6160(1) 1.2990(3) 0.4630(1) 0.0320(5) Uani 1 1 d U . .
H34 H 0.6606 1.3663 0.4797 0.038 Uiso 1 1 calc R . .
C35 C 0.6045(1) 1.1500(2) 0.4152(1) 0.0280(4) Uani 1 1 d DU . .
H35 H 0.6428 1.1178 0.4025 0.033 Uiso 1 1 calc R . .
C36 C 0.5365(1) 1.0520(2) 0.3877(9) 0.0300(4) Uani 1 1 d DU . .
H36 H 0.5260 0.9601 0.3536 0.036 Uiso 1 1 calc R . .
N4 N 0.5791(1) 1.5008(1) 0.5339(1) 0.0290(4) Uani 1 1 d DU . .
C38 C 0.5244(8) 1.5136(9) 0.5704(8) 0.0550(4) Uani 1 1 d U . .
H38A H 0.4724 1.5378 0.5308 0.083 Uiso 1 1 calc R . .
H38B H 0.5419 1.6049 0.6080 0.083 Uiso 1 1 calc R . .
H38C H 0.5251 1.4061 0.5951 0.083 Uiso 1 1 calc R . .
C39 C 0.5918(8) 1.6540(7) 0.4931(8) 0.0310(3) Uani 1 1 d DU . .
H39A H 0.6317 1.6265 0.4796 0.047 Uiso 1 1 calc R . .
H39B H 0.6075 1.7525 0.5269 0.047 Uiso 1 1 calc R . .
H39C H 0.5443 1.6799 0.4471 0.047 Uiso 1 1 calc R . .
C40 C 0.6561(8) 1.4706(8) 0.6044(8) 0.0330(3) Uani 1 1 d U . .
H40A H 0.6539 1.3656 0.6293 0.049 Uiso 1 1 calc R . .
H40B H 0.6676 1.5657 0.6395 0.049 Uiso 1 1 calc R . .
H40C H 0.6961 1.4611 0.5895 0.049 Uiso 1 1 calc R . .
O4W O 0.2408(5) 0.8455(1) 0.3759(4) 0.0340(2) Uani 1 1 d GU . .
H14W H 0.2437 0.7491 0.3986 0.051 Uiso 1 1 d GD . .
H24W H 0.1938 0.8626 0.3406 0.051 Uiso 1 1 d GD . .
O1W O -0.2440(7) 0.7001(6) -0.1730(8) 0.0340(4) Uani 1 1 d GU . .
H11W H -0.2561 0.6182 -0.1514 0.051 Uiso 1 1 d GD . .
H21W H -0.2834 0.7659 -0.1978 0.051 Uiso 1 1 d GD . .
O3W O 0.6800(6) 1.8317(6) 0.3518(7) 0.0340(4) Uani 1 1 d GU . .
H13W H 0.7172 1.7908 0.3936 0.051 Uiso 1 1 d GD . .
H23W H 0.6946 1.8389 0.3171 0.051 Uiso 1 1 d GD . .
O2W O 0.1915(1) 1.3440(3) 0.3014(9) 0.0340(7) Uani 1 1 d GU . .
H12W H 0.2355 1.3707 0.3398 0.051 Uiso 1 1 d GD . .
H22W H 0.1804 1.2389 0.3064 0.051 Uiso 1 1 d GD . .

loop_
_atom_site_aniso_label
_atom_site_aniso_U_11
_atom_site_aniso_U_22
_atom_site_aniso_U_33
_atom_site_aniso_U_23
_atom_site_aniso_U_13
_atom_site_aniso_U_12
I1 0.0556(12) 0.0493(10) 0.0616(12) -0.0069(11) 0.0327(10) -0.0072(11)
I2 0.0600(13) 0.0443(11) 0.0668(14) 0.0031(10) 0.0384(12) 0.0087(10)
I3 0.0450(11) 0.0435(10) 0.0624(12) -0.0065(11) 0.0229(9) -0.0079(11)
I4 0.0457(11) 0.0411(10) 0.0761(14) -0.0037(10) 0.0327(11) -0.0109(10)
O1 0.068(6) 0.063(6) 0.071(6) -0.014(4) 0.037(5) -0.016(4)
O2 0.044(5) 0.050(5) 0.059(5) -0.016(4) 0.032(4) -0.012(4)
C7 0.037(6) 0.026(6) 0.041(7) -0.003(4) 0.013(5) -0.010(4)
C1 0.030(6) 0.032(7) 0.034(7) 0.002(4) 0.018(5) -0.001(4)
C2 0.022(5) 0.023(5) 0.019(5) -0.004(4) 0.012(4) 0.003(4)
C3 0.028(6) 0.029(6) 0.031(6) -0.005(4) 0.011(4) -0.007(4)
C4 0.032(6) 0.037(7) 0.043(7) -0.003(4) 0.018(5) -0.001(4)
C5 0.040(7) 0.045(7) 0.052(7) -0.009(5) 0.027(5) 0.003(5)
C6 0.061(8) 0.046(7) 0.054(7) -0.007(5) 0.024(5) 0.001(5)
N1 0.035(6) 0.029(6) 0.035(6) -0.012(4) 0.017(4) -0.004(4)
C8 0.054(5) 0.067(6) 0.062(6) -0.023(5) 0.037(5) -0.013(4)
C9 0.031(4) 0.033(5) 0.019(4) 0.003(4) 0.002(3) 0.003(4)
C10 0.051(5) 0.029(5) 0.039(5) 0.008(4) 0.015(4) -0.001(4)
O11 0.064(6) 0.059(6) 0.068(6) 0.011(4) 0.036(4) 0.016(4)
O12 0.044(5) 0.032(5) 0.057(5) 0.020(4) 0.023(4) 0.012(4)
C17 0.058(7) 0.053(8) 0.048(8) -0.001(5) 0.026(5) -0.007(5)
C11 0.034(6) 0.030(6) 0.026(6) 0.000(4) 0.014(5) -0.001(4)
C12 0.042(7) 0.040(8) 0.037(7) 0.001(5) 0.019(5) -0.005(5)
C13 0.036(7) 0.023(6) 0.024(6) -0.003(4) 0.013(5) 0.002(4)
C14 0.040(7) 0.046(8) 0.045(7) 0.006(5) 0.022(5) -0.004(5)
C15 0.056(8) 0.056(8) 0.058(8) 0.001(5) 0.029(6) -0.002(5)
C16 0.048(7) 0.031(6) 0.027(6) 0.000(4) 0.014(5) -0.004(4)
N2 0.040(6) 0.032(6) 0.041(6) -0.002(4) 0.015(5) -0.002(4)
C18 0.042(5) 0.048(6) 0.053(6) 0.008(4) 0.029(4) 0.004(4)
C19 0.042(5) 0.048(6) 0.053(6) 0.008(4) 0.029(4) 0.004(4)
C20 0.042(5) 0.048(6) 0.053(6) 0.008(4) 0.029(4) 0.004(4)
O21 0.038(5) 0.037(5) 0.047(5) -0.019(4) 0.025(4) -0.012(3)
O22 0.051(5) 0.054(5) 0.070(6) -0.007(4) 0.032(4) -0.002(4)
C27 0.036(6) 0.030(6) 0.024(6) 0.000(4) 0.014(4) 0.008(4)
C21 0.026(6) 0.020(6) 0.022(6) 0.002(4) 0.008(4) -0.001(4)
C22 0.040(7) 0.043(7) 0.040(7) 0.002(5) 0.020(5) 0.004(5)
C23 0.019(5) 0.024(6) 0.028(5) -0.003(4) 0.016(4) 0.001(4)
C24 0.035(7) 0.036(7) 0.038(7) -0.003(4) 0.018(5) 0.000(4)
C25 0.037(7) 0.035(7) 0.042(7) -0.004(4) 0.026(5) 0.008(4)
C26 0.020(5) 0.012(5) 0.013(5) -0.001(4) 0.003(4) -0.003(4)
N3 0.027(5) 0.037(6) 0.032(6) -0.009(4) 0.018(4) -0.009(4)
C28 0.042(5) 0.048(6) 0.053(6) 0.008(4) 0.029(4) 0.004(4)
C29 0.042(5) 0.048(6) 0.053(6) 0.008(4) 0.029(4) 0.004(4)
C30 0.042(5) 0.048(6) 0.053(6) 0.008(4) 0.029(4) 0.004(4)
O31 0.047(5) 0.048(5) 0.055(5) -0.013(4) 0.029(4) -0.022(4)
O32 0.073(6) 0.058(6) 0.075(6) -0.021(4) 0.029(5) -0.014(4)
C37 0.038(6) 0.032(6) 0.021(5) 0.009(4) 0.011(4) -0.004(4)
C31 0.031(6) 0.027(6) 0.032(6) 0.007(4) 0.011(4) -0.005(4)
C32 0.031(6) 0.025(6) 0.027(6) 0.000(4) 0.013(5) 0.001(4)
C33 0.032(6) 0.027(7) 0.031(7) -0.001(4) 0.010(5) 0.007(4)
C34 0.030(6) 0.036(6) 0.032(6) 0.000(4) 0.017(5) -0.007(4)
C35 0.029(6) 0.030(6) 0.031(6) -0.002(4) 0.019(4) 0.005(4)
C36 0.039(6) 0.029(6) 0.023(6) 0.007(4) 0.016(4) 0.009(4)
N4 0.030(6) 0.026(6) 0.029(6) -0.006(4) 0.014(4) -0.004(4)
C38 0.058(6) 0.062(6) 0.055(6) -0.022(5) 0.035(5) -0.007(5)
C39 0.038(5) 0.022(5) 0.036(5) -0.002(4) 0.019(4) -0.002(4)
C40 0.031(5) 0.025(5) 0.027(5) -0.009(4) 0.001(4) 0.001(4)
O4W 0.024(4) 0.036(4) 0.039(4) 0.004(3) 0.013(3) -0.005(3)
O1W 0.024(4) 0.036(4) 0.039(4) 0.004(3) 0.013(3) -0.005(3)
O3W 0.024(4) 0.036(4) 0.039(4) 0.004(3) 0.013(3) -0.005(3)
O2W 0.024(4) 0.036(4) 0.039(4) 0.004(3) 0.013(3) -0.005(3)

loop_
_atom_type_symbol
_atom_type_description
_atom_type_scat_dispersion_real
_atom_type_scat_dispersion_imag
_atom_type_scat_source
C C 0.0033 0.0016 'International Tables Vol C Tables 4.2.6.8 and 6.1.1.4'
H H 0.0000 0.0000 'International Tables Vol C Tables 4.2.6.8 and 6.1.1.4'
N N 0.0061 0.0033 'International Tables Vol C Tables 4.2.6.8 and 6.1.1.4'
O O 0.0106 0.0060 'International Tables Vol C Tables 4.2.6.8 and 6.1.1.4'
I I -0.4742 1.8119 'International Tables Vol C Tables 4.2.6.8 and 6.1.1.4'

loop_
_geom_angle_atom_site_label_1
_geom_angle_atom_site_label_2
_geom_angle_atom_site_label_3
_geom_angle
_geom_angle_site_symmetry_1
_geom_angle_site_symmetry_3
C7 O1 H1 109.5 . .
O2 C7 C1 120.9(15) . .
O2 C7 O1 128.7(7) . .
C1 C7 O1 110.7(14) . .
C7 C1 C6 127.4(17) . .
C7 C1 C2 116.9(14) . .
C6 C1 C2 115.8(17) . .
C1 C2 C3 114.3(15) . .
C1 C2 H2 122.8 . .
C3 C2 H2 122.8 . .
C4 C3 C2 119.5(18) . .
C4 C3 N1 131.1(17) . .
C2 C3 N1 109.3(14) . .
C5 C4 C3 127.2(19) . .
C5 C4 H4 116.3 . .
C3 C4 H4 116.4 . .
C6 C5 C4 115.8(18) . .
C6 C5 H5 122.1 . .
C4 C5 H5 122.1 . .
C5 C6 C1 126.82(17) . .
C5 C6 H6 116.6 . .
C1 C6 H6 116.6 . .
C10 N1 C8 117.5(6) . .
C10 N1 C3 103.4(4) . .
C8 N1 C3 119.5(14) . .
C10 N1 C9 105.6(12) . .
C8 N1 C9 105.9(13) . .
C3 N1 C9 103.4(5) . .
N1 C8 H8A 109.5 . .
N1 C8 H8B 109.5 . .
H8A C8 H8B 109.5 . .
N1 C8 H8C 109.5 . .
H8A C8 H8C 109.5 . .
H8B C8 H8C 109.5 . .
N1 C9 H9A 109.5 . .
N1 C9 H9B 109.5 . .
H9A C9 H9B 109.5 . .
N1 C9 H9C 109.5 . .
H9A C9 H9C 109.5 . .
H9B C9 H9C 109.5 . .
N1 C10 H10A 109.5 . .
N1 C10 H10B 109.5 . .
H10A C10 H10B 109.5 . .
N1 C10 H10C 109.5 . .
H10A C10 H10C 109.5 . .
H10B C10 H10C 109.5 . .
C17 O11 H11 109.6 . .
O12 C17 O11 120.9(8) . .
O12 C17 C11 122.8(17) . .
O11 C17 C11 109.7(15) . .
C16 C11 C12 114.3(18) . .
C16 C11 C17 118.85(18) . .
C12 C11 C17 126.4(2) . .
C13 C12 C11 121.4(19) . .
C13 C12 H12 119.3 . .
C11 C12 H12 119.3 . .
C12 C13 C14 120.9(2) . .
C12 C13 N2 119.0(18) . .
C14 C13 N2 120.1(2) . .
C15 C14 C13 118.8(4) . .
C15 C14 H14 120.6 . .
C13 C14 H14 120.4 . .
C16 C15 C14 119(2) . .
C16 C15 H15 120.6 . .
C14 C15 H15 120.5 . .
C15 C16 C11 125(2) . .
C15 C16 H16 117.5 . .
C11 C16 H16 117.4 . .
C19 N2 C20 110.0(2) . .
C19 N2 C13 116.8(2) . .
C20 N2 C13 111.5(17) . .
C19 N2 C18 110.1(16) . .
C20 N2 C18 89.3(13) . .
C13 N2 C18 115.7(16) . .
N2 C18 H18A 109.5 . .
N2 C18 H18B 109.4 . .
H18A C18 H18B 109.5 . .
N2 C18 H18C 109.5 . .
H18A C18 H18C 109.5 . .
H18B C18 H18C 109.5 . .
N2 C19 H19A 109.5 . .
N2 C19 H19B 109.5 . .
H19A C19 H19B 109.5 . .
N2 C19 H19C 109.4 . .
H19A C19 H19C 109.5 . .
H19B C19 H19C 109.5 . .
N2 C20 H20A 109.3 . .
N2 C20 H20B 109.5 . .
H20A C20 H20B 109.5 . .
N2 C20 H20C 109.6 . .
H20A C20 H20C 109.5 . .
H20B C20 H20C 109.5 . .
C27 O21 H21 109.5 . .
O22 C27 O21 116.1(13) . .
O22 C27 C21 127.9(13) . .
O21 C27 C21 116.0(12) . .
C22 C21 C26 121.6(17) . .
C22 C21 C27 119.2(16) . .
C26 C21 C27 119.2(15) . .
C21 C22 C23 126.6(7) . .
C21 C22 H22 116.7 . .
C23 C22 H22 116.7 . .
C22 C23 C24 118.9(7) . .
C22 C23 N3 131.1(15) . .
C24 C23 N3 110.0(14) . .
C23 C24 C25 113.4(16) . .
C23 C24 H24 123.3 . .
C25 C24 H24 123.3 . .
C24 C25 C26 124.0(16) . .
C24 C25 H25 118.0 . .
C26 C25 H25 118.0 . .
C21 C26 C25 115.5(15) . .
C21 C26 H26 122.3 . .
C25 C26 H26 122.2 . .
C29 N3 C23 123.6(14) . .
C29 N3 C28 104.1(14) . .
C23 N3 C28 107.4(12) . .
C29 N3 C30 109.8(5) . .
C23 N3 C30 108.9(14) . .
C28 N3 C30 100.6(12) . .
N3 C28 H28A 109.4 . .
N3 C28 H28B 109.5 . .
H28A C28 H28B 109.5 . .
N3 C28 H28C 109.5 . .
H28A C28 H28C 109.5 . .
H28B C28 H28C 109.5 . .
N3 C29 H29A 109.5 . .
N3 C29 H29B 109.5 . .
H29A C29 H29B 109.5 . .
N3 C29 H29C 109.4 . .
H29A C29 H29C 109.5 . .
H29B C29 H29C 109.5 . .
N3 C30 H30A 109.4 . .
N3 C30 H30B 109.5 . .
H30A C30 H30B 109.5 . .
N3 C30 H30C 109.5 . .
H30A C30 H30C 109.5 . .
H30B C30 H30C 109.5 . .
C37 O31 H31 109.3 . .
O32 C37 O31 116.9(14) . .
O32 C37 C31 124.5(13) . .
O31 C37 C31 113.5(12) . .
C32 C31 C36 125.6(18) . .
C32 C31 C37 118.1(15) . .
C36 C31 C37 116.0(16) . .
C31 C32 C33 117.5(18) . .
C31 C32 H32 121.3 . .
C33 C32 H32 121.2 . .
C34 C33 C32 121.4(2) . .
C34 C33 N4 113.7(18) . .
C32 C33 N4 124.8(17) . .
C33 C34 C35 119.0(17) . .
C33 C34 H34 120.6 . .
C35 C34 H34 120.4 . .
C34 C35 C36 120.8(15) . .
C34 C35 H35 119.6 . .
C36 C35 H35 119.6 . .
C35 C36 C31 115.3(17) . .
C35 C36 H36 122.3 . .
C31 C36 H36 122.4 . .
C38 N4 C39 121.2(12) . .
C38 N4 C33 110.1(14) . .
C39 N4 C33 110.1(14) . .
C38 N4 C40 101.0(13) . .
C39 N4 C40 105.4(13) . .
C33 N4 C40 107.8(14) . .
N4 C38 H38A 109.5 . .
N4 C38 H38B 109.5 . .
H38A C38 H38B 109.5 . .
N4 C38 H38C 109.5 . .
H38A C38 H38C 109.5 . .
H38B C38 H38C 109.5 . .
N4 C39 H39A 109.6 . .
N4 C39 H39B 109.4 . .
H39A C39 H39B 109.5 . .
N4 C39 H39C 109.4 . .
H39A C39 H39C 109.5 . .
H39B C39 H39C 109.5 . .
N4 C40 H40A 109.4 . .
N4 C40 H40B 109.4 . .
H40A C40 H40B 109.5 . .
N4 C40 H40C 109.6 . .
H40A C40 H40C 109.5 . .
H40B C40 H40C 109.5 . .
H14W O4W H24W 109.5 . .
H11W O1W H21W 109.6 . .
H13W O3W H23W 109.6 . .
H12W O2W H22W 109.4 . .

loop_
_geom_bond_atom_site_label_1
_geom_bond_atom_site_label_2
_geom_bond_distance
_geom_bond_site_symmetry_2
O1 C7 1.360(4) .
O1 H1 0.8200 .
O2 C7 1.177(14) .
C7 C1 1.570(2) .
C1 C6 1.370(2) .
C1 C2 1.450(2) .
C2 C3 1.522(17) .
C2 H2 0.9300 .
C3 C4 1.230(2) .
C3 N1 1.538(4) .
C4 C5 1.353(3) .
C4 H4 0.9300 .
C5 C6 1.322(13) .
C5 H5 0.9300 .
C6 H6 0.9300 .
N1 C10 1.517(18) .
N1 C8 1.404(19) .
N1 C9 1.587(10) .
C8 H8A 0.9600 .
C8 H8B 0.9600 .
C8 H8C 0.9600 .
C9 H9A 0.9600 .
C9 H9B 0.9600 .
C9 H9C 0.9600 .
C10 H10A 0.9600 .
C10 H10B 0.9600 .
C10 H10C 0.9600 .
O11 C17 1.366(14) .
O11 H11 0.8200 .
O12 C17 1.217(16) .
C17 C11 1.380(3) .
C11 C16 1.39(2) .
C11 C12 1.410(2) .
C12 C13 1.380(4) .
C12 H12 0.9300 .
C13 C14 1.398(4) .
C13 N2 1.507(3) .
C14 C15 1.370(4) .
C14 H14 0.9300 .
C15 C16 1.370(2) .
C15 H15 0.9300 .
C16 H16 0.9300 .
N2 C19 1.520(3) .
N2 C20 1.460(3) .
N2 C18 1.440(2) .
C18 H18A 0.9600 .
C18 H18B 0.9600 .
C18 H18C 0.9600 .
C19 H19A 0.9600 .
C19 H19B 0.9600 .
C19 H19C 0.9600 .
C20 H20A 0.9600 .
C20 H20B 0.9600 .
C20 H20C 0.9600 .
O21 C27 1.336(7) .
O21 H21 0.8200 .
O22 C27 1.244(7) .
C27 C21 1.410(2) .
C21 C22 1.302(3) .
C21 C26 1.400(2) .
C22 C23 1.269(16) .
C22 H22 0.9300 .
C23 C24 1.535(19) .
C23 N3 1.508(9) .
C24 C25 1.390(2) .
C24 H24 0.9300 .
C25 C26 1.421(16) .
C25 H25 0.9300 .
C26 H26 0.9300 .
N3 C29 1.362(15) .
N3 C28 1.596(17) .
N3 C30 1.546(9) .
C28 H28A 0.9600 .
C28 H28B 0.9600 .
C28 H28C 0.9600 .
C29 H29A 0.9600 .
C29 H29B 0.9600 .
C29 H29C 0.9600 .
C30 H30A 0.9600 .
C30 H30B 0.9600 .
C30 H30C 0.9600 .
O31 C37 1.335(7) .
O31 H31 0.8200 .
O32 C37 1.237(7) .
C37 C31 1.570(2) .
C31 C32 1.387(3) .
C31 C36 1.390(2) .
C32 C33 1.368(3) .
C32 H32 0.9300 .
C33 C34 1.383(3) .
C33 N4 1.507(2) .
C34 C35 1.436(3) .
C34 H34 0.9300 .
C35 C36 1.400(2) .
C35 H35 0.9300 .
C36 H36 0.9300 .
N4 C38 1.550(2) .
N4 C39 1.517(18) .
N4 C40 1.500(2) .
C38 H38A 0.9600 .
C38 H38B 0.9600 .
C38 H38C 0.9600 .
C39 H39A 0.9600 .
C39 H39B 0.9600 .
C39 H39C 0.9600 .
C40 H40A 0.9600 .
C40 H40B 0.9600 .
C40 H40C 0.9600 .
O4W H14W 0.8570 .
O4W H24W 0.8582 .
O1W H11W 0.8570 .
O1W H21W 0.8556 .
O3W H13W 0.8567 .
O3W H23W 0.8575 .
O2W H12W 0.8572 .
O2W H22W 0.8563 .

loop_
_geom_torsion_atom_site_label_1
_geom_torsion_atom_site_label_2
_geom_torsion_atom_site_label_3
_geom_torsion_atom_site_label_4
_geom_torsion
_geom_torsion_site_symmetry_1
_geom_torsion_site_symmetry_2
_geom_torsion_site_symmetry_3
_geom_torsion_site_symmetry_4
O2 C7 C1 C6 176.3(18) . . . .
O1 C7 C1 C6 -4.2(3) . . . .
O2 C7 C1 C2 -5.0(3) . . . .
O1 C7 C1 C2 174.5(16) . . . .
C7 C1 C2 C3 -179.9(15) . . . .
C6 C1 C2 C3 -1.2(10) . . . .
C1 C2 C3 C4 1.0(11) . . . .
C1 C2 C3 N1 -175.6(15) . . . .
C2 C3 C4 C5 4.0(3) . . . .
N1 C3 C4 C5 179.69(18) . . . .
C3 C4 C5 C6 -8.8(3) . . . .
C4 C5 C6 C1 8.4(2) . . . .
C7 C1 C6 C5 174.82(16) . . . .
C2 C1 C6 C5 -4.0(3) . . . .
C4 C3 N1 C10 64.0(3) . . . .
C2 C3 N1 C10 -120.5(14) . . . .
C4 C3 N1 C8 -163.7(19) . . . .
C2 C3 N1 C8 12.0(2) . . . .
C4 C3 N1 C9 -46.3(4) . . . .
C2 C3 N1 C9 129.5(13) . . . .
O12 C17 C11 C16 24.0(3) . . . .
O11 C17 C11 C16 175.2(15) . . . .
O12 C17 C11 C12 -163.3(19) . . . .
O11 C17 C11 C12 -12.0(3) . . . .
C16 C11 C12 C13 -1.8(3) . . . .
C17 C11 C12 C13 -175.09(19) . . . .
C11 C12 C13 C14 8.0(3) . . . .
C11 C12 C13 N2 -174.98(17) . . . .
C12 C13 C14 C15 -6.6(3) . . . .
N2 C13 C14 C15 176.4(2) . . . .
C13 C14 C15 C16 -0.9(4) . . . .
C14 C15 C16 C11 7.6(4) . . . .
C12 C11 C16 C15 -6.2(3) . . . .
C17 C11 C16 C15 167.7(2) . . . .
C12 C13 N2 C19 120.6(3) . . . .
C14 C13 N2 C19 -62.4(3) . . . .
C12 C13 N2 C20 -111.7(3) . . . .
C14 C13 N2 C20 65.4(3) . . . .
C12 C13 N2 C18 -12.0(3) . . . .
C14 C13 N2 C18 165.6(16) . . . .
O22 C27 C21 C22 -14.0(3) . . . .
O21 C27 C21 C22 169.8(17) . . . .
O22 C27 C21 C26 167.7(16) . . . .
O21 C27 C21 C26 -9.0(2) . . . .
C26 C21 C22 C23 -2.0(3) . . . .
C27 C21 C22 C23 179.0(18) . . . .
C21 C22 C23 C24 -1.3(13) . . . .
C21 C22 C23 N3 -176.6(19) . . . .
C22 C23 C24 C25 4.1(12) . . . .
N3 C23 C24 C25 -179.6(16) . . . .
C23 C24 C25 C26 -4.0(3) . . . .
C22 C21 C26 C25 2.1(11) . . . .
C27 C21 C26 C25 -179.2(15) . . . .
C24 C25 C26 C21 1.2(11) . . . .
C22 C23 N3 C29 -165.5(19) . . . .
C24 C23 N3 C29 18.6(10) . . . .
C22 C23 N3 C28 -44.8(15) . . . .
C24 C23 N3 C28 139.5(13) . . . .
C22 C23 N3 C30 63.5(15) . . . .
C24 C23 N3 C30 -112.4(14) . . . .
O32 C37 C31 C32 177.6(18) . . . .
O31 C37 C31 C32 23.4(14) . . . .
O32 C37 C31 C36 -8.2(18) . . . .
O31 C37 C31 C36 -162.3(14) . . . .
C36 C31 C32 C33 0.0(3) . . . .
C37 C31 C32 C33 173.8(16) . . . .
C31 C32 C33 C34 -3.5(3) . . . .
C31 C32 C33 N4 179.28(17) . . . .
C32 C33 C34 C35 2.5(3) . . . .
N4 C33 C34 C35 179.9(16) . . . .
C33 C34 C35 C36 2.0(3) . . . .
C34 C35 C36 C31 -4.9(11) . . . .
C32 C31 C36 C35 4.0(3) . . . .
C37 C31 C36 C35 -169.8(15) . . . .
C34 C33 N4 C38 -166.4(14) . . . .
C32 C33 N4 C38 11.0(3) . . . .
C34 C33 N4 C39 57.0(2) . . . .
C32 C33 N4 C39 -124.9(19) . . . .
C34 C33 N4 C40 -57.0(2) . . . .
C32 C33 N4 C40 120.7(19) . . . .
